data_9003767
loop_
_publ_author_name
'Ellemann-Olesen R'
'Malcherek, T.'

_publ_section_title
;A high-temperature diffraction study of the solid solution CaTiOSiO4 -
 CaTiOGeO4 Note: Titanite structure Sample: #30, CaTiO(Ge.34Si.66)O4
;
_journal_name_full 'American Mineralogist'
_journal_page_first 1325
_journal_page_last 1334
_journal_paper_doi 10.2138/am.2005.1729
_journal_volume 90
_journal_year 2005
_chemical_formula_structural 'CaTiOSiO4 - CaTiOGeO4 join'
_chemical_formula_sum 'Ca Ge0.336 O5 Si0.663 Ti'
_space_group_IT_number 14
_symmetry_space_group_name_Hall '-P 2yab'
_symmetry_space_group_name_H-M 'P 1 21/a 1'
_cell_angle_alpha 90
_cell_angle_beta 113.766
_cell_angle_gamma 90
_cell_length_a 7.09137
_cell_length_b 8.78567
_cell_length_c 6.59344
_cell_formula_units_Z 4
_cell_volume 375.952
_database_code_amcsd 0003886
_exptl_crystal_density_diffrn 3.727
_cod_original_formula_sum 'Ca Ti Ge.336 Si.663 O5'
_cod_database_code 9003767
_amcsd_formula_title 'CaTiOSiO4 - CaTiOGeO4 join'

loop_
_space_group_symop_operation_xyz
x,y,z
1/2+x,1/2-y,z
1/2-x,1/2+y,-z
-x,-y,-z

loop_
_atom_site_label
_atom_site_fract_x
_atom_site_fract_y
_atom_site_fract_z
_atom_site_occupancy
_atom_site_U_iso_or_equiv
Ca 0.24740 0.42030 0.25240 1.00000 0.02600
Ti 0.50230 0.24880 0.75270 1.00000 0.02600
Ge 0.75580 0.43080 0.25890 0.33600 0.00600
Si 0.75580 0.43080 0.25890 0.66300 0.00600
O1 0.75040 0.32000 0.77770 1.00000 0.00900
O2A 0.91080 0.29430 0.43630 1.00000 0.00900
O2B 0.09010 0.16870 0.06350 1.00000 0.00900
O3A 0.38690 0.45430 0.63430 1.00000 0.00900
O3B 0.62520 0.02700 0.83880 1.00000 0.00900

loop_
_cod_related_entry_id
_cod_related_entry_database
_cod_related_entry_code
1 AMCSD 0003886
